data_4515710
loop_
_publ_author_name
'Tan, Guangying'
'You, Qiulin'
'You, Jingsong'

_publ_section_title
;
 Iridium-Catalyzed Oxidative Heteroarylation of Arenes and Alkenes:
 Overcoming the Restriction to Specific Substrates
;
_journal_issue 9
_journal_name_full 'ACS Catalysis'
_journal_page_first 8709
_journal_paper_doi 10.1021/acscatal.8b02639
_journal_volume 8
_journal_year 2018
_chemical_formula_moiety 'C18 H29 Cl Ir N O'
_chemical_formula_sum 'C18 H29 Cl Ir N O'
_chemical_formula_weight 503.07
_space_group_crystal_system triclinic
_space_group_IT_number 2
_space_group_name_Hall '-P 1'
_space_group_name_H-M_alt 'P -1'
_atom_sites_solution_hydrogens geom
_atom_sites_solution_primary direct
_audit_creation_date 2018-06-05
_audit_creation_method
;
Olex2 1.2
(compiled 2017.08.10 svn.r3458 for OlexSys, GUI svn.r5381)
;
_cell_angle_alpha 78.458(4)
_cell_angle_beta 75.850(3)
_cell_angle_gamma 88.359(3)
_cell_formula_units_Z 2
_cell_length_a 8.6737(3)
_cell_length_b 8.7731(4)
_cell_length_c 13.6686(6)
_cell_measurement_reflns_used 6607
_cell_measurement_temperature 295.32(11)
_cell_measurement_theta_max 71.9390
_cell_measurement_theta_min 5.1430
_cell_volume 987.94(7)
_computing_cell_refinement
;
CrysAlisPro, Agilent Technologies,
Version 1.171.37.35 (release 13-08-2014 CrysAlis171 .NET)
(compiled Aug 13 2014,18:06:01)
;
_computing_data_collection
;
CrysAlisPro, Agilent Technologies,
Version 1.171.37.35 (release 13-08-2014 CrysAlis171 .NET)
(compiled Aug 13 2014,18:06:01)
;
_computing_data_reduction
;
CrysAlisPro, Agilent Technologies,
Version 1.171.37.35 (release 13-08-2014 CrysAlis171 .NET)
(compiled Aug 13 2014,18:06:01)
;
_computing_molecular_graphics 'Olex2 (Dolomanov et al., 2009)'
_computing_publication_material 'Olex2 (Dolomanov et al., 2009)'
_computing_structure_refinement 'ShelXL (Sheldrick, 2015)'
_computing_structure_solution 'ShelXT (Sheldrick, 2015)'
_diffrn_ambient_environment air
_diffrn_ambient_temperature 295.32(11)
_diffrn_detector 'CCD plate'
_diffrn_detector_area_resol_mean 15.9595
_diffrn_detector_type EosS2
_diffrn_measured_fraction_theta_full 1.000
_diffrn_measured_fraction_theta_max 1.000
_diffrn_measurement_details
;
#__ type_ start__ end____ width___ exp.time_
  1 omega  -88.00   -2.00   1.0000    1.0000
omega____ theta____ kappa____ phi______ frames
    -      -33.5000  125.0000  120.0000 86

#__ type_ start__ end____ width___ exp.time_
  2 omega   17.00  104.00   1.0000    1.0000
omega____ theta____ kappa____ phi______ frames
    -       35.5486   57.0000  -60.0000 87

#__ type_ start__ end____ width___ exp.time_
  3 omega  -34.00   64.00   1.0000    1.0000
omega____ theta____ kappa____ phi______ frames
    -       35.5486  -77.0000   60.0000 98

#__ type_ start__ end____ width___ exp.time_
  4 omega  -35.00   58.00   1.0000    1.0000
omega____ theta____ kappa____ phi______ frames
    -       35.5486  -38.0000   60.0000 93

#__ type_ start__ end____ width___ exp.time_
  5 omega   17.00  104.00   1.0000    1.0000
omega____ theta____ kappa____ phi______ frames
    -       35.5486   57.0000 -150.0000 87

#__ type_ start__ end____ width___ exp.time_
  6 omega   23.00   90.00   1.0000    1.0000
omega____ theta____ kappa____ phi______ frames
    -       35.5486 -125.0000  -30.0000 67

#__ type_ start__ end____ width___ exp.time_
  7 omega   13.00  106.00   1.0000    1.0000
omega____ theta____ kappa____ phi______ frames
    -       35.5486   38.0000    0.0000 93

#__ type_ start__ end____ width___ exp.time_
  8 omega   23.00   90.00   1.0000    1.0000
omega____ theta____ kappa____ phi______ frames
    -       35.5486 -125.0000 -180.0000 67

#__ type_ start__ end____ width___ exp.time_
  9 omega  -33.00   54.00   1.0000    1.0000
omega____ theta____ kappa____ phi______ frames
    -       35.5486  -57.0000  -30.0000 87

#__ type_ start__ end____ width___ exp.time_
 10 omega   37.00   91.00   1.0000    2.1100
omega____ theta____ kappa____ phi______ frames
    -      108.0000  -30.0000 -120.0000 54

#__ type_ start__ end____ width___ exp.time_
 11 omega   38.00  109.00   1.0000    2.1100
omega____ theta____ kappa____ phi______ frames
    -      108.0000  -94.0000  -60.0000 71

#__ type_ start__ end____ width___ exp.time_
 12 omega   38.00  109.00   1.0000    2.1100
omega____ theta____ kappa____ phi______ frames
    -      108.0000  -94.0000 -120.0000 71

#__ type_ start__ end____ width___ exp.time_
 13 omega   82.00  178.00   1.0000    2.1100
omega____ theta____ kappa____ phi______ frames
    -      108.0000   30.0000   60.0000 96

#__ type_ start__ end____ width___ exp.time_
 14 omega   38.00  109.00   1.0000    2.1100
omega____ theta____ kappa____ phi______ frames
    -      108.0000  -94.0000 -180.0000 71

#__ type_ start__ end____ width___ exp.time_
 15 omega   88.00  176.00   1.0000    2.1100
omega____ theta____ kappa____ phi______ frames
    -      108.0000   61.0000  -60.0000 88

#__ type_ start__ end____ width___ exp.time_
 16 omega   40.00  128.00   1.0000    2.1100
omega____ theta____ kappa____ phi______ frames
    -      108.0000  -61.0000 -180.0000 88

#__ type_ start__ end____ width___ exp.time_
 17 omega   38.00   98.00   1.0000    2.1100
omega____ theta____ kappa____ phi______ frames
    -      108.0000  -45.0000   60.0000 60

#__ type_ start__ end____ width___ exp.time_
 18 omega   88.00  178.00   1.0000    2.1100
omega____ theta____ kappa____ phi______ frames
    -      108.0000   45.0000    0.0000 90

#__ type_ start__ end____ width___ exp.time_
 19 omega   88.00  178.00   1.0000    2.1100
omega____ theta____ kappa____ phi______ frames
    -      108.0000   45.0000  120.0000 90

#__ type_ start__ end____ width___ exp.time_
 20 omega   39.00  115.00   1.0000    2.1100
omega____ theta____ kappa____ phi______ frames
    -      108.0000  -56.0000  -92.0000 76

#__ type_ start__ end____ width___ exp.time_
 21 omega   37.00   91.00   1.0000    2.1100
omega____ theta____ kappa____ phi______ frames
    -      108.0000  -30.0000  120.0000 54

#__ type_ start__ end____ width___ exp.time_
 22 omega   38.00  109.00   1.0000    2.1100
omega____ theta____ kappa____ phi______ frames
    -      108.0000  -94.0000   90.0000 71

#__ type_ start__ end____ width___ exp.time_
 23 omega   37.00   91.00   1.0000    2.1100
omega____ theta____ kappa____ phi______ frames
    -      108.0000  -30.0000    0.0000 54

#__ type_ start__ end____ width___ exp.time_
 24 omega   37.00  115.00   1.0000    2.1100
omega____ theta____ kappa____ phi______ frames
    -      108.0000 -111.0000   60.0000 78

#__ type_ start__ end____ width___ exp.time_
 25 omega   38.00   98.00   1.0000    2.1100
omega____ theta____ kappa____ phi______ frames
    -      108.0000  -45.0000 -180.0000 60

#__ type_ start__ end____ width___ exp.time_
 26 omega -104.00  -11.00   1.0000    1.0000
omega____ theta____ kappa____ phi______ frames
    -      -33.5000  -38.0000   60.0000 93

#__ type_ start__ end____ width___ exp.time_
 27 omega    7.00  105.00   1.0000    1.0000
omega____ theta____ kappa____ phi______ frames
    -       35.5486   77.0000    0.0000 98

#__ type_ start__ end____ width___ exp.time_
 28 omega    7.00  105.00   1.0000    1.0000
omega____ theta____ kappa____ phi______ frames
    -       35.5486   77.0000 -180.0000 98

#__ type_ start__ end____ width___ exp.time_
 29 omega  -33.00   54.00   1.0000    1.0000
omega____ theta____ kappa____ phi______ frames
    -       35.5486  -57.0000 -120.0000 87

#__ type_ start__ end____ width___ exp.time_
 30 omega    7.00  105.00   1.0000    1.0000
omega____ theta____ kappa____ phi______ frames
    -       35.5486   77.0000  -60.0000 98

#__ type_ start__ end____ width___ exp.time_
 31 omega  -35.00   58.00   1.0000    1.0000
omega____ theta____ kappa____ phi______ frames
    -       35.5486  -38.0000 -180.0000 93

#__ type_ start__ end____ width___ exp.time_
 32 omega    7.00  105.00   1.0000    1.0000
omega____ theta____ kappa____ phi______ frames
    -       35.5486   77.0000   90.0000 98
;
_diffrn_measurement_device 'four-circle diffractometer'
_diffrn_measurement_device_type 'New Gemini, Dual, Cu at zero, EosS2'
_diffrn_measurement_method '\w scans'
_diffrn_orient_matrix_UB_11 -0.0500397000
_diffrn_orient_matrix_UB_12 -0.0892979000
_diffrn_orient_matrix_UB_13 -0.0739118000
_diffrn_orient_matrix_UB_21 0.1103072000
_diffrn_orient_matrix_UB_22 -0.1334603000
_diffrn_orient_matrix_UB_23 0.0284722000
_diffrn_orient_matrix_UB_31 -0.1374579000
_diffrn_orient_matrix_UB_32 -0.0796905000
_diffrn_orient_matrix_UB_33 0.0882906000
_diffrn_radiation_monochromator graphite
_diffrn_radiation_probe x-ray
_diffrn_radiation_type CuK\a
_diffrn_radiation_wavelength 1.54184
_diffrn_reflns_av_R_equivalents 0.0618
_diffrn_reflns_av_unetI/netI 0.0497
_diffrn_reflns_Laue_measured_fraction_full 1.000
_diffrn_reflns_Laue_measured_fraction_max 1.000
_diffrn_reflns_limit_h_max 10
_diffrn_reflns_limit_h_min -10
_diffrn_reflns_limit_k_max 10
_diffrn_reflns_limit_k_min -10
_diffrn_reflns_limit_l_max 16
_diffrn_reflns_limit_l_min -14
_diffrn_reflns_number 10367
_diffrn_reflns_point_group_measured_fraction_full 1.000
_diffrn_reflns_point_group_measured_fraction_max 1.000
_diffrn_reflns_theta_full 67.078
_diffrn_reflns_theta_max 67.078
_diffrn_reflns_theta_min 5.147
_diffrn_source 'Enhance (Cu) X-ray Source'
_exptl_absorpt_coefficient_mu 14.324
_exptl_absorpt_correction_T_max 1.00000
_exptl_absorpt_correction_T_min 0.08182
_exptl_absorpt_correction_type multi-scan
_exptl_absorpt_process_details
;
CrysAlisPro, Agilent Technologies,
Version 1.171.37.35 (release 13-08-2014 CrysAlis171 .NET)
(compiled Aug 13 2014,18:06:01)
Empirical absorption correction using spherical harmonics,
 implemented in SCALE3 ABSPACK scaling algorithm.
;
_exptl_crystal_colour 'clear orangish orange'
_exptl_crystal_colour_lustre clear
_exptl_crystal_colour_modifier orangish
_exptl_crystal_colour_primary orange
_exptl_crystal_density_diffrn 1.691
_exptl_crystal_description plate
_exptl_crystal_F_000 492
_exptl_crystal_size_max 0.35
_exptl_crystal_size_mid 0.2
_exptl_crystal_size_min 0.02
_refine_diff_density_max 1.782
_refine_diff_density_min -1.768
_refine_diff_density_rms 0.198
_refine_ls_extinction_method none
_refine_ls_goodness_of_fit_ref 1.069
_refine_ls_hydrogen_treatment constr
_refine_ls_matrix_type full
_refine_ls_number_parameters 208
_refine_ls_number_reflns 3538
_refine_ls_number_restraints 0
_refine_ls_restrained_S_all 1.069
_refine_ls_R_factor_all 0.0481
_refine_ls_R_factor_gt 0.0467
_refine_ls_shift/su_max 0.001
_refine_ls_shift/su_mean 0.000
_refine_ls_structure_factor_coef Fsqd
_refine_ls_weighting_details 'w=1/[\s^2^(Fo^2^)+(0.0810P)^2^] where P=(Fo^2^+2Fc^2^)/3'
_refine_ls_weighting_scheme calc
_refine_ls_wR_factor_gt 0.1164
_refine_ls_wR_factor_ref 0.1188
_reflns_Friedel_coverage 0.000
_reflns_number_gt 3384
_reflns_number_total 3538
_reflns_threshold_expression 'I > 2\s(I)'
_cod_data_source_file cs8b02639_si_004.cif
_cod_data_source_block tgy-0606-3
_cod_database_code 4515710
_shelx_shelxl_version_number 2014/7
_shelx_space_group_comment
;
The symmetry employed for this shelxl refinement is uniquely defined
by the following loop, which should always be used as a source of
symmetry information in preference to the above space-group names.
They are only intended as comments.
;
_reflns_odcompleteness_completeness 99.97
_reflns_odcompleteness_iscentric 1
_reflns_odcompleteness_theta 66.97
_olex2_refinement_description
;
1. Fixed Uiso
 At 1.2 times of:
  All C(H) groups, All N(H) groups
 At 1.5 times of:
  All C(H,H,H) groups
2.a Aromatic/amide H refined with riding coordinates:
 N004(H004), C007(H007)
2.b Idealised Me refined as rotating group:
 C00D(H00a,H00b,H00c), C00E(H00d,H00e,H00f), C00F(H00g,H00h,H00i), C00G(H00j,
 H00k,H00l), C00I(H00m,H00n,H00o), C00J(H00p,H00q,H00r), C00K(H00s,H00t,H00u),
 C00L(H00v,H00w,H00x), C00M(H00y,H,Ha)
;
_olex2_date_sample_data_collection 2016-06-06
_olex2_submission_special_instructions 'No special instructions were received'

loop_
_space_group_symop_operation_xyz
'x, y, z'
'-x, -y, -z'

loop_
_atom_site_label
_atom_site_type_symbol
_atom_site_fract_x
_atom_site_fract_y
_atom_site_fract_z
_atom_site_U_iso_or_equiv
_atom_site_adp_type
_atom_site_occupancy
_atom_site_site_symmetry_order
_atom_site_calc_flag
_atom_site_refinement_flags_posn
Ir01 Ir 0.23992(3) 0.72194(3) 0.75696(2) 0.03602(14) Uani 1 1 d .
Cl02 Cl 0.2864(3) 0.9978(2) 0.72227(17) 0.0694(6) Uani 1 1 d .
O003 O 0.2236(5) 0.7573(7) 0.6009(3) 0.0452(12) Uani 1 1 d .
N004 N 0.3704(6) 0.7825(8) 0.4365(4) 0.0451(13) Uani 1 1 d .
H004 H 0.4631 0.7721 0.3980 0.054 Uiso 1 1 calc R
C005 C 0.3571(7) 0.7515(8) 0.5386(5) 0.0385(13) Uani 1 1 d .
C006 C 0.1236(8) 0.5008(8) 0.8301(5) 0.0415(14) Uani 1 1 d .
C007 C 0.4652(7) 0.6870(9) 0.6802(5) 0.0427(15) Uani 1 1 d .
H007 H 0.5450 0.6602 0.7149 0.051 Uiso 1 1 calc R
C008 C 0.4949(7) 0.7041(9) 0.5774(5) 0.0423(15) Uani 1 1 d .
C009 C 0.2303(8) 0.5397(9) 0.8865(4) 0.0431(15) Uani 1 1 d .
C00A C -0.0011(7) 0.6147(8) 0.8361(5) 0.0417(14) Uani 1 1 d .
C00B C 0.0301(8) 0.7220(9) 0.8923(5) 0.0421(15) Uani 1 1 d .
C00C C 0.1771(9) 0.6776(9) 0.9225(4) 0.0444(16) Uani 1 1 d .
C00D C 0.6534(8) 0.6792(11) 0.5079(6) 0.0544(19) Uani 1 1 d .
H00A H 0.6414 0.6027 0.4687 0.082 Uiso 1 1 calc GR
H00B H 0.7279 0.6434 0.5487 0.082 Uiso 1 1 calc GR
H00C H 0.6920 0.7754 0.4618 0.082 Uiso 1 1 calc GR
C00E C 0.0989(10) 0.7208(12) 0.4271(7) 0.066(2) Uani 1 1 d .
H00D H 0.1325 0.6166 0.4229 0.099 Uiso 1 1 calc GR
H00E H 0.0202 0.7489 0.3884 0.099 Uiso 1 1 calc GR
H00F H 0.0542 0.7265 0.4978 0.099 Uiso 1 1 calc GR
C00F C 0.1290(10) 0.3589(10) 0.7828(6) 0.063(2) Uani 1 1 d .
H00G H 0.1148 0.3893 0.7141 0.095 Uiso 1 1 calc GR
H00H H 0.0456 0.2868 0.8235 0.095 Uiso 1 1 calc GR
H00I H 0.2301 0.3104 0.7806 0.095 Uiso 1 1 calc GR
C00G C 0.3711(9) 0.4462(12) 0.9087(6) 0.061(2) Uani 1 1 d .
H00J H 0.4171 0.3967 0.8520 0.092 Uiso 1 1 calc GR
H00K H 0.3366 0.3684 0.9702 0.092 Uiso 1 1 calc GR
H00L H 0.4489 0.5140 0.9180 0.092 Uiso 1 1 calc GR
C00H C 0.2417(8) 0.8329(10) 0.3830(5) 0.0492(17) Uani 1 1 d .
C00I C -0.0669(10) 0.8655(10) 0.9154(7) 0.066(2) Uani 1 1 d .
H00M H 0.0004 0.9569 0.8902 0.099 Uiso 1 1 calc GR
H00N H -0.1087 0.8538 0.9884 0.099 Uiso 1 1 calc GR
H00O H -0.1531 0.8753 0.8821 0.099 Uiso 1 1 calc GR
C00J C -0.1373(9) 0.6161(12) 0.7858(6) 0.064(2) Uani 1 1 d .
H00P H -0.2004 0.7059 0.7957 0.097 Uiso 1 1 calc GR
H00Q H -0.2018 0.5236 0.8161 0.097 Uiso 1 1 calc GR
H00R H -0.0965 0.6196 0.7134 0.097 Uiso 1 1 calc GR
C00K C 0.2553(10) 0.7636(11) 0.9864(6) 0.062(2) Uani 1 1 d .
H00S H 0.3674 0.7450 0.9715 0.092 Uiso 1 1 calc GR
H00T H 0.2091 0.7260 1.0583 0.092 Uiso 1 1 calc GR
H00U H 0.2379 0.8732 0.9690 0.092 Uiso 1 1 calc GR
C00L C 0.3122(11) 0.8290(16) 0.2714(6) 0.083(4) Uani 1 1 d .
H00V H 0.4058 0.8949 0.2463 0.124 Uiso 1 1 calc GR
H00W H 0.2358 0.8655 0.2321 0.124 Uiso 1 1 calc GR
H00X H 0.3399 0.7243 0.2645 0.124 Uiso 1 1 calc GR
C00M C 0.1955(11) 0.9965(11) 0.3965(7) 0.069(2) Uani 1 1 d .
H00Y H 0.1320 0.9935 0.4651 0.104 Uiso 1 1 calc GR
H H 0.1355 1.0409 0.3477 0.104 Uiso 1 1 calc GR
HA H 0.2898 1.0588 0.3852 0.104 Uiso 1 1 calc GR

loop_
_atom_site_aniso_label
_atom_site_aniso_U_11
_atom_site_aniso_U_22
_atom_site_aniso_U_33
_atom_site_aniso_U_23
_atom_site_aniso_U_13
_atom_site_aniso_U_12
Ir01 0.0348(2) 0.0372(2) 0.03471(19) -0.00433(12) -0.00772(12) -0.00238(13)
Cl02 0.0827(14) 0.0385(10) 0.0736(12) -0.0043(8) 0.0021(10) -0.0124(10)
O003 0.029(2) 0.073(4) 0.033(2) -0.008(2) -0.0082(17) 0.001(2)
N004 0.038(3) 0.059(4) 0.037(3) -0.010(2) -0.005(2) 0.005(3)
C005 0.036(3) 0.041(4) 0.036(3) -0.004(2) -0.007(2) 0.001(3)
C006 0.047(4) 0.032(3) 0.040(3) -0.001(2) -0.004(2) -0.006(3)
C007 0.026(3) 0.051(4) 0.048(3) -0.002(3) -0.009(2) 0.002(3)
C008 0.028(3) 0.042(4) 0.055(4) -0.010(3) -0.006(3) 0.001(3)
C009 0.039(3) 0.049(4) 0.034(3) 0.004(3) -0.006(2) -0.003(3)
C00A 0.035(3) 0.041(4) 0.042(3) 0.002(3) -0.004(2) -0.012(3)
C00B 0.039(3) 0.044(4) 0.035(3) -0.004(3) 0.004(2) -0.004(3)
C00C 0.061(4) 0.043(4) 0.026(3) 0.000(2) -0.009(3) -0.011(3)
C00D 0.036(4) 0.062(5) 0.055(4) 0.000(3) -0.002(3) 0.004(3)
C00E 0.059(5) 0.080(7) 0.065(5) -0.015(4) -0.023(4) -0.014(5)
C00F 0.072(5) 0.050(5) 0.068(5) -0.023(4) -0.008(4) -0.010(4)
C00G 0.053(4) 0.072(6) 0.059(4) -0.007(4) -0.018(3) 0.013(4)
C00H 0.047(4) 0.061(5) 0.043(3) -0.010(3) -0.018(3) -0.003(3)
C00I 0.073(6) 0.046(5) 0.069(5) -0.015(4) 0.001(4) 0.010(4)
C00J 0.054(4) 0.080(7) 0.063(5) -0.003(4) -0.029(4) -0.010(4)
C00K 0.080(6) 0.063(5) 0.049(4) -0.019(4) -0.023(4) -0.006(4)
C00L 0.068(5) 0.142(11) 0.045(4) -0.024(5) -0.024(4) 0.012(6)
C00M 0.076(6) 0.052(5) 0.083(6) -0.004(4) -0.035(5) 0.008(5)

loop_
_atom_type_symbol
_atom_type_description
_atom_type_scat_dispersion_real
_atom_type_scat_dispersion_imag
_atom_type_scat_source
C C 0.0181 0.0091 'International Tables Vol C Tables 4.2.6.8 and 6.1.1.4'
H H 0.0000 0.0000 'International Tables Vol C Tables 4.2.6.8 and 6.1.1.4'
Cl Cl 0.3639 0.7018 'International Tables Vol C Tables 4.2.6.8 and 6.1.1.4'
Ir Ir -4.7710 6.5667 'International Tables Vol C Tables 4.2.6.8 and 6.1.1.4'
N N 0.0311 0.0180 'International Tables Vol C Tables 4.2.6.8 and 6.1.1.4'
O O 0.0492 0.0322 'International Tables Vol C Tables 4.2.6.8 and 6.1.1.4'

loop_
_geom_angle_atom_site_label_1
_geom_angle_atom_site_label_2
_geom_angle_atom_site_label_3
_geom_angle
O003 Ir01 Cl02 85.03(17)
O003 Ir01 C006 105.3(2)
O003 Ir01 C00A 99.6(2)
O003 Ir01 C00B 124.2(2)
O003 Ir01 C00C 162.0(2)
C006 Ir01 Cl02 158.14(19)
C006 Ir01 C00A 38.5(3)
C006 Ir01 C00B 63.5(3)
C006 Ir01 C00C 64.9(3)
C007 Ir01 Cl02 91.6(2)
C007 Ir01 O003 77.1(2)
C007 Ir01 C006 109.4(3)
C007 Ir01 C009 97.0(3)
C007 Ir01 C00A 146.4(3)
C007 Ir01 C00B 158.2(3)
C007 Ir01 C00C 119.9(3)
C009 Ir01 Cl02 134.6(2)
C009 Ir01 O003 140.3(3)
C009 Ir01 C006 39.1(3)
C009 Ir01 C00A 64.0(2)
C009 Ir01 C00B 64.0(3)
C009 Ir01 C00C 38.8(3)
C00A Ir01 Cl02 121.72(19)
C00A Ir01 C00B 36.2(3)
C00B Ir01 Cl02 94.7(2)
C00C Ir01 Cl02 99.6(2)
C00C Ir01 C00A 63.1(3)
C00C Ir01 C00B 38.4(3)
C005 O003 Ir01 112.7(4)
C005 N004 H004 116.6
C005 N004 C00H 126.9(5)
C00H N004 H004 116.6
O003 C005 N004 120.6(6)
O003 C005 C008 119.8(5)
N004 C005 C008 119.5(6)
C009 C006 Ir01 69.4(4)
C009 C006 C00A 107.0(6)
C009 C006 C00F 126.7(7)
C00A C006 Ir01 74.2(4)
C00A C006 C00F 126.0(7)
C00F C006 Ir01 126.5(5)
Ir01 C007 H007 121.3
C008 C007 Ir01 117.5(5)
C008 C007 H007 121.3
C005 C008 C00D 122.4(6)
C007 C008 C005 112.5(5)
C007 C008 C00D 125.1(6)
C006 C009 Ir01 71.6(4)
C006 C009 C00G 126.0(7)
C00C C009 Ir01 71.7(4)
C00C C009 C006 108.3(6)
C00C C009 C00G 125.6(7)
C00G C009 Ir01 124.8(5)
C006 C00A Ir01 67.4(3)
C006 C00A C00J 124.0(7)
C00B C00A Ir01 72.4(4)
C00B C00A C006 109.0(6)
C00B C00A C00J 127.0(7)
C00J C00A Ir01 124.7(5)
C00A C00B Ir01 71.3(4)
C00A C00B C00C 107.5(6)
C00A C00B C00I 127.3(7)
C00C C00B Ir01 66.9(3)
C00C C00B C00I 125.1(7)
C00I C00B Ir01 125.2(5)
C009 C00C Ir01 69.5(3)
C009 C00C C00B 108.0(6)
C009 C00C C00K 126.9(7)
C00B C00C Ir01 74.7(3)
C00B C00C C00K 125.1(7)
C00K C00C Ir01 123.5(5)
C008 C00D H00A 109.5
C008 C00D H00B 109.5
C008 C00D H00C 109.5
H00A C00D H00B 109.5
H00A C00D H00C 109.5
H00B C00D H00C 109.5
H00D C00E H00E 109.5
H00D C00E H00F 109.5
H00E C00E H00F 109.5
C00H C00E H00D 109.5
C00H C00E H00E 109.5
C00H C00E H00F 109.5
C006 C00F H00G 109.5
C006 C00F H00H 109.5
C006 C00F H00I 109.5
H00G C00F H00H 109.5
H00G C00F H00I 109.5
H00H C00F H00I 109.5
C009 C00G H00J 109.5
C009 C00G H00K 109.5
C009 C00G H00L 109.5
H00J C00G H00K 109.5
H00J C00G H00L 109.5
H00K C00G H00L 109.5
N004 C00H C00E 110.0(7)
N004 C00H C00L 105.6(6)
N004 C00H C00M 108.7(6)
C00L C00H C00E 110.7(8)
C00L C00H C00M 110.8(8)
C00M C00H C00E 110.8(7)
C00B C00I H00M 109.5
C00B C00I H00N 109.5
C00B C00I H00O 109.5
H00M C00I H00N 109.5
H00M C00I H00O 109.5
H00N C00I H00O 109.5
C00A C00J H00P 109.5
C00A C00J H00Q 109.5
C00A C00J H00R 109.5
H00P C00J H00Q 109.5
H00P C00J H00R 109.5
H00Q C00J H00R 109.5
C00C C00K H00S 109.5
C00C C00K H00T 109.5
C00C C00K H00U 109.5
H00S C00K H00T 109.5
H00S C00K H00U 109.5
H00T C00K H00U 109.5
C00H C00L H00V 109.5
C00H C00L H00W 109.5
C00H C00L H00X 109.5
H00V C00L H00W 109.5
H00V C00L H00X 109.5
H00W C00L H00X 109.5
C00H C00M H00Y 109.5
C00H C00M H 109.5
C00H C00M HA 109.5
H00Y C00M H 109.5
H00Y C00M HA 109.5
H C00M HA 109.5

loop_
_geom_bond_atom_site_label_1
_geom_bond_atom_site_label_2
_geom_bond_distance
Ir01 Cl02 2.397(2)
Ir01 O003 2.133(4)
Ir01 C006 2.151(7)
Ir01 C007 2.026(6)
Ir01 C009 2.122(6)
Ir01 C00A 2.242(6)
Ir01 C00B 2.256(6)
Ir01 C00C 2.151(6)
O003 C005 1.265(7)
N004 H004 0.8600
N004 C005 1.344(8)
N004 C00H 1.490(8)
C005 C008 1.441(9)
C006 C009 1.428(9)
C006 C00A 1.450(9)
C006 C00F 1.507(10)
C007 H007 0.9300
C007 C008 1.343(10)
C008 C00D 1.506(8)
C009 C00C 1.419(10)
C009 C00G 1.510(9)
C00A C00B 1.399(10)
C00A C00J 1.503(9)
C00B C00C 1.453(10)
C00B C00I 1.537(10)
C00C C00K 1.540(10)
C00D H00A 0.9600
C00D H00B 0.9600
C00D H00C 0.9600
C00E H00D 0.9600
C00E H00E 0.9600
C00E H00F 0.9600
C00E C00H 1.527(12)
C00F H00G 0.9600
C00F H00H 0.9600
C00F H00I 0.9600
C00G H00J 0.9600
C00G H00K 0.9600
C00G H00L 0.9600
C00H C00L 1.506(9)
C00H C00M 1.513(12)
C00I H00M 0.9600
C00I H00N 0.9600
C00I H00O 0.9600
C00J H00P 0.9600
C00J H00Q 0.9600
C00J H00R 0.9600
C00K H00S 0.9600
C00K H00T 0.9600
C00K H00U 0.9600
C00L H00V 0.9600
C00L H00W 0.9600
C00L H00X 0.9600
C00M H00Y 0.9600
C00M H 0.9600
C00M HA 0.9600
